data_7045820
loop_
_publ_author_name
'Bawari, Deependra'
'Goswami, Bhupendra'
'R, Sabari V'
'Thakur, Sandeep Kumar'
'Varun Tej, R. V.'
'Roy Choudhury, Angshuman'
'Singh, Sanjay'

_publ_section_title
;
 Neutral and cationic cyclic (alkyl)(amino)carbene mercury [cAAC-Hg(ii)]
 complexes: scope of hydroamination of alkynes with organomercury
 compounds.
;
_journal_issue 18
_journal_name_full 'Dalton transactions (Cambridge, England : 2003)'
_journal_page_first 6274
_journal_page_last 6278
_journal_paper_doi 10.1039/C7DT04589A
_journal_volume 47
_journal_year 2018
_chemical_formula_moiety 'C20 H31 Br2 Hg N'
_chemical_formula_sum 'C20 H31 Br2 Hg N'
_chemical_formula_weight 645.87
_space_group_crystal_system monoclinic
_space_group_IT_number 14
_space_group_name_Hall '-P 2yn'
_space_group_name_H-M_alt 'P 1 21/n 1'
_symmetry_space_group_name_Hall '-P 2yn'
_symmetry_space_group_name_H-M 'P 1 21/n 1'
_atom_sites_solution_hydrogens geom
_atom_sites_solution_primary dual
_audit_creation_date 2017-10-24
_audit_creation_method
;
Olex2 1.2
(compiled 2017.08.10 svn.r3458 for OlexSys, GUI svn.r5381)
;
_audit_update_record
;
2017-10-25 deposited with the CCDC.
2018-03-08 downloaded from the CCDC.
;
_cell_angle_alpha 90
_cell_angle_beta 91.540(3)
_cell_angle_gamma 90
_cell_formula_units_Z 4
_cell_length_a 9.4766(4)
_cell_length_b 14.5595(7)
_cell_length_c 16.1070(7)
_cell_measurement_reflns_used 2077
_cell_measurement_temperature 273(2)
_cell_measurement_theta_max 18.44
_cell_measurement_theta_min 2.46
_cell_volume 2221.55(17)
_computing_cell_refinement 'SAINT v8.34A (Bruker, 2013)'
_computing_data_reduction 'SAINT v8.34A (Bruker, 2013)'
_computing_molecular_graphics 'Olex2 (Dolomanov et al., 2009)'
_computing_publication_material 'Olex2 (Dolomanov et al., 2009)'
_computing_structure_refinement 'ShelXL (Sheldrick, 2015)'
_computing_structure_solution 'ShelXT (Sheldrick, 2015)'
_diffrn_ambient_temperature 273.15
_diffrn_measured_fraction_theta_full 0.998
_diffrn_measured_fraction_theta_max 0.998
_diffrn_measurement_device_type 'Bruker APEX-II CCD'
_diffrn_measurement_method '\f and \w scans'
_diffrn_radiation_type MoK\a
_diffrn_radiation_wavelength 0.71073
_diffrn_reflns_av_R_equivalents 0.0811
_diffrn_reflns_av_unetI/netI 0.0799
_diffrn_reflns_Laue_measured_fraction_full 0.998
_diffrn_reflns_Laue_measured_fraction_max 0.998
_diffrn_reflns_limit_h_max 11
_diffrn_reflns_limit_h_min -11
_diffrn_reflns_limit_k_max 16
_diffrn_reflns_limit_k_min -17
_diffrn_reflns_limit_l_max 19
_diffrn_reflns_limit_l_min -16
_diffrn_reflns_number 16937
_diffrn_reflns_point_group_measured_fraction_full 0.998
_diffrn_reflns_point_group_measured_fraction_max 0.998
_diffrn_reflns_theta_full 25.000
_diffrn_reflns_theta_max 25.026
_diffrn_reflns_theta_min 2.465
_diffrn_standards_number 0
_exptl_absorpt_coefficient_mu 10.528
_exptl_absorpt_correction_T_max 0.7454
_exptl_absorpt_correction_T_min 0.5689
_exptl_absorpt_correction_type empirical
_exptl_absorpt_process_details
'SADABS-2014/5 (Bruker,2014/5) was used for absorption correction. wR2(int) was 0.0914 before and 0.0580 after correction. The Ratio of minimum to maximum transmission is 0.7632. The \l/2 correction factor is 0.00150.'
_exptl_crystal_colour 'clear light colourless'
_exptl_crystal_colour_lustre clear
_exptl_crystal_colour_modifier light
_exptl_crystal_colour_primary colourless
_exptl_crystal_density_diffrn 1.931
_exptl_crystal_description block
_exptl_crystal_F_000 1232
_exptl_crystal_size_max 0.1
_exptl_crystal_size_mid 0.1
_exptl_crystal_size_min 0.1
_refine_diff_density_max 1.068
_refine_diff_density_min -0.757
_refine_diff_density_rms 0.157
_refine_ls_extinction_method none
_refine_ls_goodness_of_fit_ref 0.960
_refine_ls_hydrogen_treatment constr
_refine_ls_matrix_type full
_refine_ls_number_parameters 225
_refine_ls_number_reflns 3922
_refine_ls_number_restraints 0
_refine_ls_restrained_S_all 0.960
_refine_ls_R_factor_all 0.0796
_refine_ls_R_factor_gt 0.0451
_refine_ls_shift/su_max 0.000
_refine_ls_shift/su_mean 0.000
_refine_ls_structure_factor_coef Fsqd
_refine_ls_weighting_details 'w=1/[\s^2^(Fo^2^)+(0.0430P)^2^] where P=(Fo^2^+2Fc^2^)/3'
_refine_ls_weighting_scheme calc
_refine_ls_wR_factor_gt 0.0886
_refine_ls_wR_factor_ref 0.0996
_reflns_Friedel_coverage 0.000
_reflns_number_gt 2665
_reflns_number_total 3922
_reflns_threshold_expression 'I > 2\s(I)'
_cod_data_source_file c7dt04589a2.cif
_cod_data_source_block Compound_1a_0m
_cod_depositor_comments 'Adding full bibliography for 7045820--7045824.cif.'
_cod_database_code 7045820
_shelx_shelxl_version_number 2017/1
_shelx_space_group_comment
;
The symmetry employed for this shelxl refinement is uniquely defined
by the following loop, which should always be used as a source of
symmetry information in preference to the above space-group names.
They are only intended as comments.
;
_shelx_estimated_absorpt_t_max 0.419
_shelx_estimated_absorpt_t_min 0.419
_olex2_refinement_description
;
1. Fixed Uiso
 At 1.2 times of:
  All C(H) groups, All C(H,H) groups
 At 1.5 times of:
  All C(H,H,H) groups
2.a Ternary CH refined with riding coordinates:
 C11(H11), C18(H18)
2.b Secondary CH2 refined with riding coordinates:
 C5(H5a,H5b)
2.c Aromatic/amide H refined with riding coordinates:
 C14(H14), C15(H15), C16(H16)
2.d Idealised Me refined as rotating group:
 C3(H3a,H3b,H3c), C4(H4a,H4b,H4c), C7(H7a,H7b,H7c), C8(H8a,H8b,H8c), C12(H12a,
 H12b,H12c), C13(H13a,H13b,H13c), C19(H19a,H19b,H19c), C20(H20a,H20b,H20c)
;
_olex2_submission_special_instructions 'No special instructions were received'

loop_
_space_group_symop_operation_xyz
'x, y, z'
'-x+1/2, y+1/2, -z+1/2'
'-x, -y, -z'
'x-1/2, -y-1/2, z-1/2'

loop_
_atom_site_label
_atom_site_type_symbol
_atom_site_fract_x
_atom_site_fract_y
_atom_site_fract_z
_atom_site_U_iso_or_equiv
_atom_site_adp_type
_atom_site_occupancy
_atom_site_site_symmetry_order
_atom_site_calc_flag
_atom_site_refinement_flags_posn
Hg1 Hg 0.51069(4) 0.60998(3) 0.42727(2) 0.04132(14) Uani 1 1 d .
Br1 Br 0.27394(11) 0.68424(9) 0.44124(8) 0.0754(4) Uani 1 1 d .
Br2 Br 0.57789(11) 0.57339(8) 0.59512(6) 0.0550(3) Uani 1 1 d .
N1 N 0.7119(6) 0.7052(5) 0.3113(4) 0.0292(17) Uani 1 1 d .
C1 C 0.7029(8) 0.6372(5) 0.3621(5) 0.025(2) Uani 1 1 d .
C2 C 0.8383(9) 0.5828(6) 0.3708(6) 0.035(2) Uani 1 1 d .
C3 C 0.9041(10) 0.6041(7) 0.4561(6) 0.053(3) Uani 1 1 d .
H3A H 0.908240 0.669387 0.463850 0.080 Uiso 1 1 calc GR
H3B H 0.997777 0.579043 0.459728 0.080 Uiso 1 1 calc GR
H3C H 0.847689 0.577161 0.498316 0.080 Uiso 1 1 calc GR
C4 C 0.8106(10) 0.4786(6) 0.3627(6) 0.056(3) Uani 1 1 d .
H4A H 0.746561 0.459526 0.404529 0.084 Uiso 1 1 calc GR
H4B H 0.897996 0.445845 0.369676 0.084 Uiso 1 1 calc GR
H4C H 0.769880 0.465636 0.308699 0.084 Uiso 1 1 calc GR
C5 C 0.9224(9) 0.6209(6) 0.2974(6) 0.041(2) Uani 1 1 d .
H5A H 1.020821 0.628778 0.314002 0.049 Uiso 1 1 calc R
H5B H 0.917160 0.578495 0.251025 0.049 Uiso 1 1 calc R
C6 C 0.8580(9) 0.7134(6) 0.2721(6) 0.037(2) Uani 1 1 d .
C7 C 0.8471(10) 0.7245(7) 0.1791(5) 0.048(3) Uani 1 1 d .
H7A H 0.799102 0.672360 0.155185 0.072 Uiso 1 1 calc GR
H7B H 0.940074 0.728755 0.157148 0.072 Uiso 1 1 calc GR
H7C H 0.795175 0.779368 0.165682 0.072 Uiso 1 1 calc GR
C8 C 0.9406(9) 0.7956(6) 0.3081(6) 0.048(3) Uani 1 1 d .
H8A H 0.887138 0.850840 0.298899 0.072 Uiso 1 1 calc GR
H8B H 1.029523 0.800543 0.281323 0.072 Uiso 1 1 calc GR
H8C H 0.956671 0.786755 0.366668 0.072 Uiso 1 1 calc GR
C9 C 0.5947(8) 0.7687(6) 0.2931(5) 0.029(2) Uani 1 1 d .
C10 C 0.5796(9) 0.8446(6) 0.3455(6) 0.036(2) Uani 1 1 d .
C11 C 0.6710(10) 0.8654(6) 0.4220(6) 0.043(2) Uani 1 1 d .
H11 H 0.747554 0.820161 0.424692 0.051 Uiso 1 1 calc R
C12 C 0.5836(12) 0.8548(7) 0.5015(6) 0.064(3) Uani 1 1 d .
H12A H 0.499939 0.891815 0.496519 0.096 Uiso 1 1 calc GR
H12B H 0.639180 0.874440 0.548918 0.096 Uiso 1 1 calc GR
H12C H 0.557493 0.791571 0.508212 0.096 Uiso 1 1 calc GR
C13 C 0.7375(11) 0.9610(7) 0.4200(6) 0.062(3) Uani 1 1 d .
H13A H 0.794476 0.970261 0.469524 0.093 Uiso 1 1 calc GR
H13B H 0.664428 1.006637 0.417054 0.093 Uiso 1 1 calc GR
H13C H 0.795508 0.966215 0.372283 0.093 Uiso 1 1 calc GR
C14 C 0.4650(10) 0.9033(7) 0.3247(7) 0.053(3) Uani 1 1 d .
H14 H 0.450963 0.955264 0.356939 0.064 Uiso 1 1 calc R
C15 C 0.3767(10) 0.8871(7) 0.2609(7) 0.056(3) Uani 1 1 d .
H15 H 0.304427 0.928378 0.248000 0.067 Uiso 1 1 calc R
C16 C 0.3926(10) 0.8093(7) 0.2141(6) 0.051(3) Uani 1 1 d .
H16 H 0.328212 0.798724 0.170504 0.061 Uiso 1 1 calc R
C17 C 0.5003(9) 0.7447(6) 0.2281(5) 0.038(2) Uani 1 1 d .
C18 C 0.5038(10) 0.6568(7) 0.1800(6) 0.046(3) Uani 1 1 d .
H18 H 0.591062 0.624467 0.195936 0.056 Uiso 1 1 calc R
C19 C 0.3805(12) 0.5942(7) 0.1998(7) 0.071(4) Uani 1 1 d .
H19A H 0.391110 0.572412 0.255854 0.107 Uiso 1 1 calc GR
H19B H 0.378910 0.542884 0.162339 0.107 Uiso 1 1 calc GR
H19C H 0.293701 0.627828 0.193638 0.107 Uiso 1 1 calc GR
C20 C 0.5058(10) 0.6742(7) 0.0854(6) 0.057(3) Uani 1 1 d .
H20A H 0.416486 0.699010 0.066879 0.086 Uiso 1 1 calc GR
H20B H 0.522731 0.617445 0.057053 0.086 Uiso 1 1 calc GR
H20C H 0.579472 0.717136 0.073405 0.086 Uiso 1 1 calc GR

loop_
_atom_site_aniso_label
_atom_site_aniso_U_11
_atom_site_aniso_U_22
_atom_site_aniso_U_33
_atom_site_aniso_U_23
_atom_site_aniso_U_13
_atom_site_aniso_U_12
Hg1 0.0328(2) 0.0490(3) 0.0424(2) 0.0095(2) 0.00648(15) -0.00243(18)
Br1 0.0416(6) 0.0974(11) 0.0876(10) 0.0119(8) 0.0093(6) 0.0135(6)
Br2 0.0623(7) 0.0585(7) 0.0440(7) 0.0012(5) -0.0034(5) -0.0152(5)
N1 0.021(4) 0.035(5) 0.031(4) 0.010(4) 0.005(3) -0.006(3)
C1 0.023(4) 0.027(5) 0.024(5) -0.009(4) 0.000(4) -0.007(3)
C2 0.032(5) 0.032(6) 0.040(6) 0.008(4) 0.002(4) 0.000(4)
C3 0.041(6) 0.065(8) 0.054(7) 0.003(6) -0.007(5) -0.003(5)
C4 0.065(7) 0.033(6) 0.071(8) 0.014(5) 0.017(6) 0.015(5)
C5 0.037(5) 0.034(6) 0.051(6) 0.002(5) 0.010(4) 0.007(4)
C6 0.031(5) 0.039(6) 0.040(6) 0.007(5) 0.020(4) 0.004(4)
C7 0.060(7) 0.049(7) 0.036(6) 0.017(5) 0.015(5) -0.001(5)
C8 0.034(5) 0.041(6) 0.069(8) 0.005(5) 0.004(5) -0.011(5)
C9 0.025(5) 0.039(6) 0.024(5) 0.008(4) 0.001(4) -0.001(4)
C10 0.036(5) 0.033(6) 0.040(6) 0.008(5) 0.016(4) -0.009(4)
C11 0.049(6) 0.039(6) 0.040(6) -0.012(5) 0.009(5) 0.000(4)
C12 0.090(9) 0.052(7) 0.051(7) 0.007(6) 0.022(6) 0.001(6)
C13 0.074(8) 0.049(8) 0.063(8) -0.009(6) 0.002(6) -0.007(6)
C14 0.044(6) 0.057(8) 0.060(7) 0.011(6) 0.010(5) 0.021(5)
C15 0.042(6) 0.061(8) 0.065(8) 0.022(7) 0.005(6) 0.026(6)
C16 0.039(6) 0.063(8) 0.049(7) 0.018(6) -0.013(5) 0.001(5)
C17 0.033(5) 0.049(7) 0.032(6) 0.012(5) 0.009(4) -0.001(4)
C18 0.059(7) 0.041(6) 0.038(6) 0.001(5) -0.011(5) -0.009(5)
C19 0.101(9) 0.058(8) 0.054(8) 0.021(6) -0.012(7) -0.030(7)
C20 0.069(8) 0.060(8) 0.042(7) 0.003(5) -0.010(6) -0.001(6)

loop_
_atom_type_symbol
_atom_type_description
_atom_type_scat_dispersion_real
_atom_type_scat_dispersion_imag
_atom_type_scat_source
C C 0.0033 0.0016 'International Tables Vol C Tables 4.2.6.8 and 6.1.1.4'
H H 0.0000 0.0000 'International Tables Vol C Tables 4.2.6.8 and 6.1.1.4'
Br Br -0.2901 2.4595 'International Tables Vol C Tables 4.2.6.8 and 6.1.1.4'
Hg Hg -2.3894 9.2266 'International Tables Vol C Tables 4.2.6.8 and 6.1.1.4'
N N 0.0061 0.0033 'International Tables Vol C Tables 4.2.6.8 and 6.1.1.4'

loop_
_geom_angle_atom_site_label_1
_geom_angle_atom_site_label_2
_geom_angle_atom_site_label_3
_geom_angle
_geom_angle_site_symmetry_3
Br1 Hg1 Br2 100.11(4) .
Br1 Hg1 Br2 98.97(4) 3_666
Br2 Hg1 Br2 90.14(3) 3_666
C1 Hg1 Br1 137.1(2) .
C1 Hg1 Br2 111.3(2) 3_666
C1 Hg1 Br2 109.2(2) .
Hg1 Br2 Hg1 89.86(3) 3_666
C1 N1 C6 113.3(6) .
C1 N1 C9 123.2(6) .
C9 N1 C6 123.5(6) .
N1 C1 Hg1 121.3(6) .
N1 C1 C2 113.0(7) .
C2 C1 Hg1 125.6(6) .
C1 C2 C3 107.6(7) .
C1 C2 C4 111.4(7) .
C1 C2 C5 101.2(7) .
C3 C2 C4 109.9(7) .
C3 C2 C5 114.1(7) .
C4 C2 C5 112.2(7) .
C2 C3 H3A 109.5 .
C2 C3 H3B 109.5 .
C2 C3 H3C 109.5 .
H3A C3 H3B 109.5 .
H3A C3 H3C 109.5 .
H3B C3 H3C 109.5 .
C2 C4 H4A 109.5 .
C2 C4 H4B 109.5 .
C2 C4 H4C 109.5 .
H4A C4 H4B 109.5 .
H4A C4 H4C 109.5 .
H4B C4 H4C 109.5 .
C2 C5 H5A 110.1 .
C2 C5 H5B 110.1 .
H5A C5 H5B 108.4 .
C6 C5 C2 108.1(7) .
C6 C5 H5A 110.1 .
C6 C5 H5B 110.1 .
C5 C6 N1 100.2(6) .
C5 C6 C8 112.9(8) .
C7 C6 N1 112.1(7) .
C7 C6 C5 112.1(7) .
C7 C6 C8 108.3(7) .
C8 C6 N1 111.1(7) .
C6 C7 H7A 109.5 .
C6 C7 H7B 109.5 .
C6 C7 H7C 109.5 .
H7A C7 H7B 109.5 .
H7A C7 H7C 109.5 .
H7B C7 H7C 109.5 .
C6 C8 H8A 109.5 .
C6 C8 H8B 109.5 .
C6 C8 H8C 109.5 .
H8A C8 H8B 109.5 .
H8A C8 H8C 109.5 .
H8B C8 H8C 109.5 .
C10 C9 N1 117.7(7) .
C10 C9 C17 125.0(8) .
C17 C9 N1 117.2(8) .
C9 C10 C11 125.6(8) .
C9 C10 C14 115.0(9) .
C14 C10 C11 119.3(9) .
C10 C11 H11 107.9 .
C10 C11 C12 110.1(8) .
C10 C11 C13 113.1(8) .
C12 C11 H11 107.9 .
C13 C11 H11 107.9 .
C13 C11 C12 109.7(8) .
C11 C12 H12A 109.5 .
C11 C12 H12B 109.5 .
C11 C12 H12C 109.5 .
H12A C12 H12B 109.5 .
H12A C12 H12C 109.5 .
H12B C12 H12C 109.5 .
C11 C13 H13A 109.5 .
C11 C13 H13B 109.5 .
C11 C13 H13C 109.5 .
H13A C13 H13B 109.5 .
H13A C13 H13C 109.5 .
H13B C13 H13C 109.5 .
C10 C14 H14 118.6 .
C15 C14 C10 122.7(10) .
C15 C14 H14 118.6 .
C14 C15 H15 120.2 .
C14 C15 C16 119.7(9) .
C16 C15 H15 120.2 .
C15 C16 H16 118.1 .
C15 C16 C17 123.8(9) .
C17 C16 H16 118.1 .
C9 C17 C18 125.2(8) .
C16 C17 C9 113.7(9) .
C16 C17 C18 121.0(9) .
C17 C18 H18 107.7 .
C17 C18 C19 112.0(9) .
C17 C18 C20 111.8(8) .
C19 C18 H18 107.7 .
C19 C18 C20 109.6(8) .
C20 C18 H18 107.7 .
C18 C19 H19A 109.5 .
C18 C19 H19B 109.5 .
C18 C19 H19C 109.5 .
H19A C19 H19B 109.5 .
H19A C19 H19C 109.5 .
H19B C19 H19C 109.5 .
C18 C20 H20A 109.5 .
C18 C20 H20B 109.5 .
C18 C20 H20C 109.5 .
H20A C20 H20B 109.5 .
H20A C20 H20C 109.5 .
H20B C20 H20C 109.5 .

loop_
_geom_bond_atom_site_label_1
_geom_bond_atom_site_label_2
_geom_bond_distance
_geom_bond_site_symmetry_2
Hg1 Br1 2.5061(11) .
Hg1 Br2 2.8188(11) 3_666
Hg1 Br2 2.8117(11) .
Hg1 C1 2.163(7) .
N1 C1 1.288(10) .
N1 C6 1.543(9) .
N1 C9 1.469(10) .
C1 C2 1.512(11) .
C2 C3 1.524(13) .
C2 C4 1.544(12) .
C2 C5 1.547(11) .
C3 H3A 0.9600 .
C3 H3B 0.9600 .
C3 H3C 0.9600 .
C4 H4A 0.9600 .
C4 H4B 0.9600 .
C4 H4C 0.9600 .
C5 H5A 0.9700 .
C5 H5B 0.9700 .
C5 C6 1.530(11) .
C6 C7 1.507(12) .
C6 C8 1.534(12) .
C7 H7A 0.9600 .
C7 H7B 0.9600 .
C7 H7C 0.9600 .
C8 H8A 0.9600 .
C8 H8B 0.9600 .
C8 H8C 0.9600 .
C9 C10 1.401(12) .
C9 C17 1.402(11) .
C10 C11 1.517(12) .
C10 C14 1.415(12) .
C11 H11 0.9800 .
C11 C12 1.551(12) .
C11 C13 1.529(12) .
C12 H12A 0.9600 .
C12 H12B 0.9600 .
C12 H12C 0.9600 .
C13 H13A 0.9600 .
C13 H13B 0.9600 .
C13 H13C 0.9600 .
C14 H14 0.9300 .
C14 C15 1.329(14) .
C15 H15 0.9300 .
C15 C16 1.372(13) .
C16 H16 0.9300 .
C16 C17 1.401(12) .
C17 C18 1.498(12) .
C18 H18 0.9800 .
C18 C19 1.522(12) .
C18 C20 1.546(12) .
C19 H19A 0.9600 .
C19 H19B 0.9600 .
C19 H19C 0.9600 .
C20 H20A 0.9600 .
C20 H20B 0.9600 .
C20 H20C 0.9600 .
